data_4341350
loop_
_publ_author_name
'Sharma, Anuj K.'
'Kim, Jaekwang'
'Prior, John T.'
'Hawco, Nicholas J.'
'Rath, Nigam P.'
'Kim, Jungsu'
'Mirica, Liviu M.'

_publ_section_title
;
 Small Bifunctional Chelators That Do Not Disaggregate Amyloid \b Fibrils
 Exhibit Reduced Cellular Toxicity.
;
_journal_issue 21
_journal_name_full 'Inorganic chemistry'
_journal_page_first 11367
_journal_page_last 11376
_journal_paper_doi 10.1021/ic500926c
_journal_volume 53
_journal_year 2014
_chemical_formula_moiety 'C28 H20 Cu N2 O4 S2'
_chemical_formula_sum 'C28 H20 Cu N2 O4 S2'
_chemical_formula_weight 576.12
_chemical_name_systematic
; 
 ? 
;
_space_group_crystal_system monoclinic
_space_group_IT_number 14
_space_group_name_Hall '-P 2yn'
_space_group_name_H-M_alt 'P 1 21/n 1'
_symmetry_space_group_name_Hall '-P 2yn'
_symmetry_space_group_name_H-M 'P 1 21/n 1'
_atom_sites_solution_hydrogens geom
_audit_creation_method SHELXL-2012
_cell_angle_alpha 90
_cell_angle_beta 91.914(2)
_cell_angle_gamma 90
_cell_formula_units_Z 4
_cell_length_a 8.3782(3)
_cell_length_b 22.6181(8)
_cell_length_c 12.9135(4)
_cell_measurement_reflns_used 3382
_cell_measurement_temperature 298(2)
_cell_measurement_theta_max 19.97
_cell_measurement_theta_min 2.86
_cell_volume 2445.73(14)
_computing_cell_refinement 'Bruker SAINT'
_computing_data_collection 'Bruker APEX2'
_computing_data_reduction 'Bruker SAINT'
_computing_molecular_graphics 'Bruker SHELXTL'
_computing_publication_material 'Bruker SHELXTL'
_computing_structure_refinement 'SHELXL-2012 (Sheldrick, 2012)'
_computing_structure_solution 'SHELXS-97 (Sheldrick, 2008)'
_diffrn_ambient_temperature 298(2)
_diffrn_measured_fraction_theta_full 0.999
_diffrn_measured_fraction_theta_max 0.999
_diffrn_measurement_device_type 'Bruker APEX-II CCD'
_diffrn_measurement_method '\f and \w scans'
_diffrn_radiation_type MoK\a
_diffrn_radiation_wavelength 0.71073
_diffrn_reflns_av_R_equivalents 0.1176
_diffrn_reflns_av_unetI/netI 0.0759
_diffrn_reflns_Laue_measured_fraction_full 0.999
_diffrn_reflns_Laue_measured_fraction_max 0.999
_diffrn_reflns_limit_h_max 9
_diffrn_reflns_limit_h_min -9
_diffrn_reflns_limit_k_max 26
_diffrn_reflns_limit_k_min -26
_diffrn_reflns_limit_l_max 15
_diffrn_reflns_limit_l_min -15
_diffrn_reflns_number 45293
_diffrn_reflns_point_group_measured_fraction_full 0.999
_diffrn_reflns_point_group_measured_fraction_max 0.999
_diffrn_reflns_theta_full 25.000
_diffrn_reflns_theta_max 24.999
_diffrn_reflns_theta_min 1.801
_exptl_absorpt_coefficient_mu 1.104
_exptl_absorpt_correction_T_max 0.9377
_exptl_absorpt_correction_T_min 0.8726
_exptl_absorpt_correction_type multi-scan
_exptl_absorpt_process_details 'sadabs v2008/1'
_exptl_crystal_colour green
_exptl_crystal_density_diffrn 1.565
_exptl_crystal_description rhombic
_exptl_crystal_F_000 1180
_exptl_crystal_size_max 0.127
_exptl_crystal_size_mid 0.078
_exptl_crystal_size_min 0.059
_refine_diff_density_max 0.821
_refine_diff_density_min -0.353
_refine_diff_density_rms 0.077
_refine_ls_extinction_method none
_refine_ls_goodness_of_fit_ref 1.010
_refine_ls_hydrogen_treatment constr
_refine_ls_matrix_type full
_refine_ls_number_parameters 341
_refine_ls_number_reflns 4299
_refine_ls_number_restraints 1
_refine_ls_restrained_S_all 1.010
_refine_ls_R_factor_all 0.1264
_refine_ls_R_factor_gt 0.0534
_refine_ls_shift/su_max 0.001
_refine_ls_shift/su_mean 0.000
_refine_ls_structure_factor_coef Fsqd
_refine_ls_weighting_details
; 
 w=1/[\s^2^(Fo^2^)+(0.0645P)^2^+1.1329P] 
 where P=(Fo^2^+2Fc^2^)/3 
;
_refine_ls_weighting_scheme calc
_refine_ls_wR_factor_gt 0.1142
_refine_ls_wR_factor_ref 0.1474
_reflns_Friedel_coverage 0.000
_reflns_number_gt 2296
_reflns_number_total 4299
_reflns_threshold_expression 'I > 2\s(I)'
_cod_data_source_file ic500926c_si_002.cif
_cod_data_source_block l2013
_cod_depositor_comments 'Adding full bibliography for 4341348--4341350.cif.'
_cod_database_code 4341350
_shelx_space_group_comment
; 
The symmetry employed for this shelxl refinement is uniquely defined 
by the following loop, which should always be used as a source of 
symmetry information in preference to the above space-group names. 
They are only intended as comments. 
;
_shelx_estimated_absorpt_t_min 0.873
_shelx_estimated_absorpt_t_max 0.938
_shelxl_version_number 2012-9

loop_
_space_group_symop_operation_xyz
'x, y, z'
'-x+1/2, y+1/2, -z+1/2'
'-x, -y, -z'
'x-1/2, -y-1/2, z-1/2'

loop_
_atom_site_label
_atom_site_type_symbol
_atom_site_fract_x
_atom_site_fract_y
_atom_site_fract_z
_atom_site_U_iso_or_equiv
_atom_site_adp_type
_atom_site_occupancy
_atom_site_site_symmetry_order
_atom_site_calc_flag
_atom_site_refinement_flags_posn
_atom_site_refinement_flags_adp
_atom_site_refinement_flags_occupancy
_atom_site_disorder_assembly
_atom_site_disorder_group
Cu1 Cu 0.63642(8) 0.75251(3) 0.73098(4) 0.0496(2) Uani 1 1 d . . . . .
S1 S 0.5433(2) 0.73704(7) 1.07105(10) 0.0647(5) Uani 1 1 d . . . . .
S2 S 0.5204(2) 0.77206(7) 0.38999(10) 0.0612(5) Uani 1 1 d . . . . .
O1 O 0.7087(5) 0.82809(15) 0.7688(3) 0.0596(11) Uani 1 1 d . . . . .
O2 O 0.8621(5) 0.92614(18) 0.7746(3) 0.0770(13) Uani 1 1 d D . . . .
O3 O 0.6981(5) 0.67631(15) 0.6919(3) 0.0570(10) Uani 1 1 d . . . . .
O4 O 0.8555(5) 0.57875(18) 0.6845(3) 0.0760(13) Uani 1 1 d . . . . .
N1 N 0.5738(5) 0.73452(18) 0.8728(3) 0.0462(11) Uani 1 1 d . . . . .
N2 N 0.5626(5) 0.77290(19) 0.5886(3) 0.0455(11) Uani 1 1 d . . . . .
C1 C 0.4798(6) 0.6840(2) 0.8982(4) 0.0462(13) Uani 1 1 d . . . . .
C2 C 0.4170(7) 0.6425(2) 0.8300(5) 0.0576(16) Uani 1 1 d . . . . .
H2 H 0.4348 0.6453 0.7595 0.069 Uiso 1 1 calc R U . . .
C3 C 0.3276(7) 0.5971(3) 0.8683(5) 0.0719(18) Uani 1 1 d . . . . .
H3 H 0.2830 0.5692 0.8230 0.086 Uiso 1 1 calc R U . . .
C4 C 0.3030(8) 0.5922(3) 0.9732(5) 0.0739(19) Uani 1 1 d . . . . .
H4 H 0.2446 0.5604 0.9972 0.089 Uiso 1 1 calc R U . . .
C5 C 0.3625(8) 0.6330(3) 1.0427(5) 0.0701(19) Uani 1 1 d . . . . .
H5 H 0.3424 0.6301 1.1129 0.084 Uiso 1 1 calc R U . . .
C6 C 0.4544(7) 0.6791(2) 1.0043(4) 0.0553(15) Uani 1 1 d . . . . .
C7 C 0.6121(6) 0.7660(2) 0.9552(4) 0.0455(13) Uani 1 1 d . . . . .
C8 C 0.6998(6) 0.8214(2) 0.9554(4) 0.0478(14) Uani 1 1 d . . . . .
C9 C 0.7405(7) 0.8487(2) 0.8622(4) 0.0512(15) Uani 1 1 d . . . . .
C10 C 0.8253(7) 0.9033(3) 0.8692(5) 0.0569(16) Uani 1 1 d . . . . .
C11 C 0.8649(8) 0.9281(3) 0.9623(5) 0.075(2) Uani 1 1 d . . . . .
H11 H 0.9212 0.9636 0.9652 0.090 Uiso 1 1 calc R U . . .
C12 C 0.8213(8) 0.9005(3) 1.0535(5) 0.076(2) Uani 1 1 d . . . . .
H12 H 0.8472 0.9180 1.1170 0.092 Uiso 1 1 calc R U . . .
C13 C 0.7412(8) 0.8481(3) 1.0509(4) 0.0659(17) Uani 1 1 d . . . . .
H13 H 0.7137 0.8299 1.1124 0.079 Uiso 1 1 calc R U . . .
C14 C 0.950(9) 0.978(2) 0.748(5) 0.073(7) Uani 0.34(10) 1 d D . P A 1
H14A H 1.0592 0.9742 0.7721 0.109 Uiso 0.34(10) 1 calc R U P A 1
H14B H 0.9035 1.0122 0.7792 0.109 Uiso 0.34(10) 1 calc R U P A 1
H14C H 0.9469 0.9829 0.6738 0.109 Uiso 0.34(10) 1 calc R U P A 1
C14' C 0.958(4) 0.9786(9) 0.783(5) 0.073(7) Uani 0.66(10) 1 d D . P A 2
H14D H 0.8965 1.0102 0.8107 0.109 Uiso 0.66(10) 1 calc R U P A 2
H14E H 0.9939 0.9895 0.7157 0.109 Uiso 0.66(10) 1 calc R U P A 2
H14F H 1.0495 0.9712 0.8283 0.109 Uiso 0.66(10) 1 calc R U P A 2
C15 C 0.4384(7) 0.8301(2) 0.4576(4) 0.0517(15) Uani 1 1 d . . . . .
C16 C 0.3464(8) 0.8769(3) 0.4193(5) 0.0655(17) Uani 1 1 d . . . . .
H16 H 0.3221 0.8806 0.3488 0.079 Uiso 1 1 calc R U . . .
C17 C 0.2935(8) 0.9169(3) 0.4881(5) 0.079(2) Uani 1 1 d . . . . .
H17 H 0.2318 0.9486 0.4643 0.095 Uiso 1 1 calc R U . . .
C18 C 0.3291(8) 0.9117(3) 0.5938(5) 0.078(2) Uani 1 1 d . . . . .
H18 H 0.2908 0.9399 0.6391 0.094 Uiso 1 1 calc R U . . .
C19 C 0.4190(8) 0.8660(3) 0.6317(5) 0.0674(18) Uani 1 1 d . . . . .
H19 H 0.4436 0.8629 0.7023 0.081 Uiso 1 1 calc R U . . .
C20 C 0.4729(7) 0.8244(2) 0.5631(4) 0.0498(14) Uani 1 1 d . . . . .
C21 C 0.5941(7) 0.7428(2) 0.5059(4) 0.0534(15) Uani 1 1 d . . . . .
C22 C 0.6834(7) 0.6861(2) 0.5058(4) 0.0497(14) Uani 1 1 d . . . . .
C23 C 0.7278(7) 0.6572(2) 0.5984(4) 0.0491(14) Uani 1 1 d . . . . .
C24 C 0.8145(7) 0.6029(3) 0.5915(4) 0.0562(15) Uani 1 1 d . . . . .
C25 C 0.8503(7) 0.5800(3) 0.4978(5) 0.0639(17) Uani 1 1 d . . . . .
H25 H 0.9062 0.5445 0.4950 0.077 Uiso 1 1 calc R U . . .
C26 C 0.8052(8) 0.6084(3) 0.4066(5) 0.0716(19) Uani 1 1 d . . . . .
H26 H 0.8304 0.5920 0.3432 0.086 Uiso 1 1 calc R U . . .
C27 C 0.7238(7) 0.6606(3) 0.4098(4) 0.0614(16) Uani 1 1 d . . . . .
H27 H 0.6943 0.6796 0.3483 0.074 Uiso 1 1 calc R U . . .
C28 C 0.9551(8) 0.5279(3) 0.6874(5) 0.080(2) Uani 1 1 d . . . . .
H28A H 1.0559 0.5374 0.6581 0.121 Uiso 1 1 calc R U . . .
H28B H 0.9046 0.4967 0.6481 0.121 Uiso 1 1 calc R U . . .
H28C H 0.9723 0.5154 0.7579 0.121 Uiso 1 1 calc R U . . .

loop_
_atom_site_aniso_label
_atom_site_aniso_U_11
_atom_site_aniso_U_22
_atom_site_aniso_U_33
_atom_site_aniso_U_23
_atom_site_aniso_U_13
_atom_site_aniso_U_12
Cu1 0.0685(5) 0.0430(4) 0.0372(4) -0.0060(3) 0.0030(3) -0.0025(4)
S1 0.0795(11) 0.0764(12) 0.0382(8) -0.0007(7) 0.0035(7) 0.0180(9)
S2 0.0754(11) 0.0708(11) 0.0375(7) -0.0016(7) 0.0025(7) -0.0165(9)
O1 0.088(3) 0.046(2) 0.043(2) -0.0076(17) -0.005(2) -0.007(2)
O2 0.102(4) 0.053(3) 0.076(3) -0.010(2) 0.001(3) -0.020(3)
O3 0.085(3) 0.045(2) 0.042(2) -0.0071(17) 0.0084(19) 0.008(2)
O4 0.103(4) 0.064(3) 0.061(3) -0.008(2) 0.008(2) 0.018(3)
N1 0.059(3) 0.040(3) 0.039(2) -0.007(2) -0.002(2) 0.017(2)
N2 0.053(3) 0.045(3) 0.039(2) -0.007(2) 0.004(2) -0.013(2)
C1 0.050(4) 0.041(3) 0.047(3) 0.003(3) 0.009(3) 0.008(3)
C2 0.065(4) 0.050(4) 0.058(4) -0.001(3) 0.012(3) -0.005(3)
C3 0.073(5) 0.060(4) 0.084(5) -0.005(4) 0.019(4) -0.002(4)
C4 0.078(5) 0.061(4) 0.085(5) 0.019(4) 0.030(4) 0.008(4)
C5 0.078(5) 0.071(5) 0.062(4) 0.014(4) 0.021(4) 0.023(4)
C6 0.054(4) 0.051(4) 0.061(4) 0.004(3) 0.013(3) 0.013(3)
C7 0.047(3) 0.054(4) 0.035(3) -0.002(3) 0.001(2) 0.012(3)
C8 0.054(4) 0.048(4) 0.041(3) -0.010(3) -0.005(3) 0.015(3)
C9 0.053(4) 0.047(4) 0.053(4) -0.012(3) -0.006(3) 0.013(3)
C10 0.060(4) 0.047(4) 0.062(4) -0.015(3) -0.007(3) 0.004(3)
C11 0.080(5) 0.059(4) 0.084(5) -0.030(4) -0.013(4) 0.000(4)
C12 0.078(5) 0.083(5) 0.068(5) -0.029(4) -0.015(4) 0.002(4)
C13 0.074(5) 0.073(5) 0.050(4) -0.017(3) -0.004(3) 0.012(4)
C14 0.082(7) 0.062(5) 0.07(2) -0.004(8) -0.001(11) -0.019(4)
C14' 0.082(7) 0.062(5) 0.07(2) -0.004(8) -0.001(11) -0.019(4)
C15 0.059(4) 0.056(4) 0.039(3) 0.002(3) -0.006(3) -0.021(3)
C16 0.075(5) 0.063(4) 0.057(4) 0.009(3) -0.011(3) -0.016(4)
C17 0.088(5) 0.069(5) 0.078(5) 0.012(4) -0.026(4) 0.000(4)
C18 0.082(5) 0.069(5) 0.082(5) -0.003(4) -0.019(4) 0.013(4)
C19 0.087(5) 0.062(4) 0.052(4) -0.010(3) -0.006(3) 0.011(4)
C20 0.055(4) 0.045(4) 0.049(3) 0.003(3) -0.001(3) -0.013(3)
C21 0.054(3) 0.061(4) 0.045(3) -0.003(3) 0.007(3) -0.032(3)
C22 0.056(4) 0.053(4) 0.041(3) -0.011(3) 0.011(3) -0.016(3)
C23 0.060(4) 0.042(3) 0.046(3) -0.012(3) 0.017(3) -0.011(3)
C24 0.066(4) 0.054(4) 0.050(4) -0.009(3) 0.013(3) -0.007(3)
C25 0.073(4) 0.055(4) 0.065(4) -0.013(3) 0.021(3) 0.000(3)
C26 0.091(5) 0.067(5) 0.058(4) -0.022(4) 0.019(4) -0.013(4)
C27 0.078(5) 0.060(4) 0.047(3) -0.011(3) 0.010(3) -0.015(4)
C28 0.091(5) 0.066(5) 0.085(5) -0.009(4) 0.011(4) 0.021(4)

loop_
_atom_type_symbol
_atom_type_description
_atom_type_scat_dispersion_real
_atom_type_scat_dispersion_imag
_atom_type_scat_source
C C 0.0033 0.0016 'International Tables Vol C Tables 4.2.6.8 and 6.1.1.4'
H H 0.0000 0.0000 'International Tables Vol C Tables 4.2.6.8 and 6.1.1.4'
N N 0.0061 0.0033 'International Tables Vol C Tables 4.2.6.8 and 6.1.1.4'
O O 0.0106 0.0060 'International Tables Vol C Tables 4.2.6.8 and 6.1.1.4'
S S 0.1246 0.1234 'International Tables Vol C Tables 4.2.6.8 and 6.1.1.4'
Cu Cu 0.3201 1.2651 'International Tables Vol C Tables 4.2.6.8 and 6.1.1.4'

loop_
_geom_angle_atom_site_label_1
_geom_angle_atom_site_label_2
_geom_angle_atom_site_label_3
_geom_angle
O1 Cu1 O3 145.10(18)
O1 Cu1 N1 92.31(16)
O3 Cu1 N1 98.35(15)
O1 Cu1 N2 96.77(16)
O3 Cu1 N2 92.58(17)
N1 Cu1 N2 146.22(18)
C6 S1 C7 90.4(3)
C21 S2 C15 89.4(3)
C9 O1 Cu1 128.2(3)
C10 O2 C14' 113(2)
C10 O2 C14 131(3)
C23 O3 Cu1 127.7(3)
C24 O4 C28 118.8(5)
C7 N1 C1 111.7(4)
C7 N1 Cu1 125.3(4)
C1 N1 Cu1 123.0(3)
C21 N2 C20 111.1(5)
C21 N2 Cu1 125.2(4)
C20 N2 Cu1 123.7(3)
C2 C1 C6 120.2(5)
C2 C1 N1 126.7(5)
C6 C1 N1 113.0(5)
C3 C2 C1 118.7(6)
C3 C2 H2 120.7
C1 C2 H2 120.7
C2 C3 C4 120.9(6)
C2 C3 H3 119.5
C4 C3 H3 119.5
C5 C4 C3 121.8(6)
C5 C4 H4 119.1
C3 C4 H4 119.1
C4 C5 C6 117.5(6)
C4 C5 H5 121.2
C6 C5 H5 121.2
C5 C6 C1 120.8(6)
C5 C6 S1 128.6(5)
C1 C6 S1 110.6(4)
N1 C7 C8 125.4(5)
N1 C7 S1 114.3(4)
C8 C7 S1 120.2(4)
C9 C8 C13 120.2(6)
C9 C8 C7 121.0(5)
C13 C8 C7 118.8(5)
O1 C9 C8 125.7(5)
O1 C9 C10 116.8(5)
C8 C9 C10 117.5(5)
C11 C10 O2 125.3(6)
C11 C10 C9 121.3(6)
O2 C10 C9 113.4(5)
C10 C11 C12 120.0(6)
C10 C11 H11 120.0
C12 C11 H11 120.0
C13 C12 C11 120.9(6)
C13 C12 H12 119.6
C11 C12 H12 119.6
C12 C13 C8 120.1(6)
C12 C13 H13 119.9
C8 C13 H13 119.9
O2 C14 H14A 109.5
O2 C14 H14B 109.5
H14A C14 H14B 109.5
O2 C14 H14C 109.5
H14A C14 H14C 109.5
H14B C14 H14C 109.5
O2 C14' H14D 109.5
O2 C14' H14E 109.5
H14D C14' H14E 109.5
O2 C14' H14F 109.5
H14D C14' H14F 109.5
H14E C14' H14F 109.5
C20 C15 C16 121.0(6)
C20 C15 S2 110.5(4)
C16 C15 S2 128.5(4)
C17 C16 C15 117.7(6)
C17 C16 H16 121.2
C15 C16 H16 121.2
C16 C17 C18 121.6(6)
C16 C17 H17 119.2
C18 C17 H17 119.2
C19 C18 C17 121.0(6)
C19 C18 H18 119.5
C17 C18 H18 119.5
C18 C19 C20 118.4(6)
C18 C19 H19 120.8
C20 C19 H19 120.8
C19 C20 C15 120.3(5)
C19 C20 N2 126.4(5)
C15 C20 N2 113.3(5)
N2 C21 C22 124.7(5)
N2 C21 S2 115.7(5)
C22 C21 S2 119.6(4)
C23 C22 C27 119.4(5)
C23 C22 C21 121.4(5)
C27 C22 C21 119.2(5)
O3 C23 C22 125.3(5)
O3 C23 C24 116.8(5)
C22 C23 C24 117.9(5)
O4 C24 C25 125.4(6)
O4 C24 C23 113.9(5)
C25 C24 C23 120.6(6)
C24 C25 C26 121.3(6)
C24 C25 H25 119.4
C26 C25 H25 119.4
C27 C26 C25 119.9(6)
C27 C26 H26 120.0
C25 C26 H26 120.0
C26 C27 C22 120.8(6)
C26 C27 H27 119.6
C22 C27 H27 119.6
O4 C28 H28A 109.5
O4 C28 H28B 109.5
H28A C28 H28B 109.5
O4 C28 H28C 109.5
H28A C28 H28C 109.5
H28B C28 H28C 109.5

loop_
_geom_bond_atom_site_label_1
_geom_bond_atom_site_label_2
_geom_bond_distance
Cu1 O1 1.873(4)
Cu1 O3 1.873(3)
Cu1 N1 1.965(4)
Cu1 N2 1.975(4)
S1 C6 1.725(6)
S1 C7 1.748(5)
S2 C21 1.732(6)
S2 C15 1.732(6)
O1 C9 1.313(6)
O2 C10 1.370(7)
O2 C14' 1.438(9)
O2 C14 1.438(9)
O3 C23 1.314(5)
O4 C24 1.352(6)
O4 C28 1.420(7)
N1 C7 1.311(6)
N1 C1 1.431(6)
N2 C21 1.301(6)
N2 C20 1.419(7)
C1 C2 1.379(7)
C1 C6 1.398(7)
C2 C3 1.373(8)
C2 H2 0.9300
C3 C4 1.381(8)
C3 H3 0.9300
C4 C5 1.369(9)
C4 H4 0.9300
C5 C6 1.397(8)
C5 H5 0.9300
C7 C8 1.453(7)
C8 C9 1.405(7)
C8 C13 1.406(7)
C9 C10 1.425(8)
C10 C11 1.359(7)
C11 C12 1.393(9)
C11 H11 0.9300
C12 C13 1.362(9)
C12 H12 0.9300
C13 H13 0.9300
C14 H14A 0.9600
C14 H14B 0.9600
C14 H14C 0.9600
C14' H14D 0.9600
C14' H14E 0.9600
C14' H14F 0.9600
C15 C20 1.390(7)
C15 C16 1.391(8)
C16 C17 1.352(8)
C16 H16 0.9300
C17 C18 1.392(8)
C17 H17 0.9300
C18 C19 1.360(8)
C18 H18 0.9300
C19 C20 1.379(7)
C19 H19 0.9300
C21 C22 1.485(8)
C22 C23 1.402(7)
C22 C27 1.419(7)
C23 C24 1.433(7)
C24 C25 1.359(7)
C25 C26 1.383(8)
C25 H25 0.9300
C26 C27 1.365(8)
C26 H26 0.9300
C27 H27 0.9300
C28 H28A 0.9600
C28 H28B 0.9600
C28 H28C 0.9600

loop_
_geom_hbond_atom_site_label_D
_geom_hbond_atom_site_label_H
_geom_hbond_atom_site_label_A
_geom_hbond_distance_DH
_geom_hbond_distance_HA
_geom_hbond_distance_DA
_geom_hbond_angle_DHA
_geom_hbond_site_symmetry_A
C2 H2 O3 0.93 2.50 3.097(7) 122.2 .
C5 H5 O1 0.93 2.52 3.348(7) 148.4 4_576
C5 H5 O2 0.93 2.45 3.280(7) 149.3 4_576
C16 H16 O3 0.93 2.59 3.372(7) 142.2 4_575
C16 H16 O4 0.93 2.34 3.197(7) 153.5 4_575
C19 H19 O1 0.93 2.48 3.077(7) 121.9 .

loop_
_geom_torsion_atom_site_label_1
_geom_torsion_atom_site_label_2
_geom_torsion_atom_site_label_3
_geom_torsion_atom_site_label_4
_geom_torsion
O3 Cu1 O1 C9 -92.3(5)
N1 Cu1 O1 C9 15.8(5)
N2 Cu1 O1 C9 163.2(4)
O1 Cu1 O3 C23 -85.9(5)
N1 Cu1 O3 C23 167.7(4)
N2 Cu1 O3 C23 19.8(4)
C7 N1 C1 C2 178.6(5)
Cu1 N1 C1 C2 -1.9(7)
C7 N1 C1 C6 -1.6(6)
Cu1 N1 C1 C6 178.0(3)
C6 C1 C2 C3 1.0(8)
N1 C1 C2 C3 -179.2(5)
C1 C2 C3 C4 -1.1(9)
C2 C3 C4 C5 1.8(10)
C3 C4 C5 C6 -2.2(10)
C4 C5 C6 C1 2.0(9)
C4 C5 C6 S1 179.3(5)
C2 C1 C6 C5 -1.4(8)
N1 C1 C6 C5 178.7(5)
C2 C1 C6 S1 -179.2(4)
N1 C1 C6 S1 1.0(6)
C7 S1 C6 C5 -177.7(6)
C7 S1 C6 C1 -0.1(4)
C1 N1 C7 C8 -176.8(5)
Cu1 N1 C7 C8 3.7(7)
C1 N1 C7 S1 1.5(6)
Cu1 N1 C7 S1 -178.0(2)
C6 S1 C7 N1 -0.8(4)
C6 S1 C7 C8 177.5(4)
N1 C7 C8 C9 5.3(8)
S1 C7 C8 C9 -172.8(4)
N1 C7 C8 C13 -175.9(5)
S1 C7 C8 C13 6.0(7)
Cu1 O1 C9 C8 -12.1(8)
Cu1 O1 C9 C10 167.2(4)
C13 C8 C9 O1 179.9(5)
C7 C8 C9 O1 -1.3(8)
C13 C8 C9 C10 0.6(8)
C7 C8 C9 C10 179.4(5)
C14' O2 C10 C11 3.8(18)
C14 O2 C10 C11 2(5)
C14' O2 C10 C9 -175.3(16)
C14 O2 C10 C9 -177(4)
O1 C9 C10 C11 -179.5(5)
C8 C9 C10 C11 -0.2(8)
O1 C9 C10 O2 -0.4(7)
C8 C9 C10 O2 179.0(5)
O2 C10 C11 C12 -179.7(6)
C9 C10 C11 C12 -0.7(9)
C10 C11 C12 C13 1.1(10)
C11 C12 C13 C8 -0.7(10)
C9 C8 C13 C12 -0.2(9)
C7 C8 C13 C12 -179.0(6)
C21 S2 C15 C20 0.7(4)
C21 S2 C15 C16 -177.8(5)
C20 C15 C16 C17 0.7(9)
S2 C15 C16 C17 179.1(5)
C15 C16 C17 C18 0.0(10)
C16 C17 C18 C19 0.1(11)
C17 C18 C19 C20 -0.7(10)
C18 C19 C20 C15 1.4(9)
C18 C19 C20 N2 -177.6(6)
C16 C15 C20 C19 -1.4(8)
S2 C15 C20 C19 180.0(5)
C16 C15 C20 N2 177.7(5)
S2 C15 C20 N2 -1.0(6)
C21 N2 C20 C19 179.8(5)
Cu1 N2 C20 C19 -2.7(8)
C21 N2 C20 C15 0.8(6)
Cu1 N2 C20 C15 178.3(3)
C20 N2 C21 C22 -178.9(5)
Cu1 N2 C21 C22 3.7(7)
C20 N2 C21 S2 -0.3(5)
Cu1 N2 C21 S2 -177.8(2)
C15 S2 C21 N2 -0.2(4)
C15 S2 C21 C22 178.4(4)
N2 C21 C22 C23 6.5(8)
S2 C21 C22 C23 -172.0(4)
N2 C21 C22 C27 -173.8(5)
S2 C21 C22 C27 7.7(7)
Cu1 O3 C23 C22 -15.9(8)
Cu1 O3 C23 C24 163.1(4)
C27 C22 C23 O3 179.8(5)
C21 C22 C23 O3 -0.6(8)
C27 C22 C23 C24 0.7(8)
C21 C22 C23 C24 -179.7(5)
C28 O4 C24 C25 5.5(9)
C28 O4 C24 C23 -173.9(5)
O3 C23 C24 O4 -0.6(7)
C22 C23 C24 O4 178.6(5)
O3 C23 C24 C25 -180.0(5)
C22 C23 C24 C25 -0.8(8)
O4 C24 C25 C26 -179.0(6)
C23 C24 C25 C26 0.4(9)
C24 C25 C26 C27 0.3(10)
C25 C26 C27 C22 -0.4(9)
C23 C22 C27 C26 -0.1(8)
C21 C22 C27 C26 -179.8(5)
